data_4084972
loop_
_publ_author_name
'Pong, Frances Y.'
'Mandal, Sukhendu'
'Sen, Ayusman'

_publ_section_title
;
 Steric and Electronic Effects in Ethene/Norbornene Copolymerization by
 Neutral Salicylaldiminato-Ligated Palladium(II) Catalysts
;
_journal_issue 24
_journal_name_full Organometallics
_journal_page_first 7044
_journal_paper_doi 10.1021/om500470t
_journal_volume 33
_journal_year 2014
_chemical_formula_sum 'C29 H32 N2 O Pd'
_chemical_formula_weight 530.97
_chemical_name_systematic
; 
 ? 
;
_space_group_IT_number 61
_symmetry_cell_setting orthorhombic
_symmetry_space_group_name_Hall '-P 2ac 2ab'
_symmetry_space_group_name_H-M 'P b c a'
_atom_sites_solution_hydrogens geom
_atom_sites_solution_primary direct
_atom_sites_solution_secondary difmap
_audit_creation_method SHELXL-97
_cell_angle_alpha 90.00
_cell_angle_beta 90.00
_cell_angle_gamma 90.00
_cell_formula_units_Z 8
_cell_length_a 23.108(3)
_cell_length_b 8.3660(10)
_cell_length_c 26.211(3)
_cell_measurement_temperature 150(2)
_cell_volume 5067.2(11)
_computing_cell_refinement 'Bruker SMART'
_computing_data_collection 'Bruker SMART'
_computing_data_reduction 'Bruker SAINT'
_computing_molecular_graphics 'Bruker SHELXTL'
_computing_publication_material 'Bruker SHELXTL'
_computing_structure_refinement 'SHELXL-97 (Sheldrick, 1997)'
_computing_structure_solution 'SHELXS-97 (Sheldrick, 1990)'
_diffrn_ambient_temperature 150(2)
_diffrn_measured_fraction_theta_full 0.986
_diffrn_measured_fraction_theta_max 0.986
_diffrn_measurement_device_type 'CCD area detector'
_diffrn_measurement_method 'phi and omega scans'
_diffrn_radiation_monochromator graphite
_diffrn_radiation_source 'fine-focus sealed tube'
_diffrn_radiation_type MoK\a
_diffrn_radiation_wavelength 0.71073
_diffrn_reflns_av_R_equivalents 0.0293
_diffrn_reflns_av_sigmaI/netI 0.0200
_diffrn_reflns_limit_h_max 29
_diffrn_reflns_limit_h_min -29
_diffrn_reflns_limit_k_max 11
_diffrn_reflns_limit_k_min -10
_diffrn_reflns_limit_l_max 34
_diffrn_reflns_limit_l_min -34
_diffrn_reflns_number 44740
_diffrn_reflns_theta_full 28.31
_diffrn_reflns_theta_max 28.31
_diffrn_reflns_theta_min 1.55
_exptl_absorpt_coefficient_mu 0.755
_exptl_absorpt_correction_T_max 0.9283
_exptl_absorpt_correction_T_min 0.7941
_exptl_absorpt_correction_type multi-scan
_exptl_absorpt_process_details SADABS
_exptl_crystal_colour colorless
_exptl_crystal_density_diffrn 1.392
_exptl_crystal_density_method 'not measured'
_exptl_crystal_description plate-like
_exptl_crystal_F_000 2192
_exptl_crystal_size_max 0.32
_exptl_crystal_size_mid 0.18
_exptl_crystal_size_min 0.10
_refine_diff_density_max 0.574
_refine_diff_density_min -0.621
_refine_diff_density_rms 0.070
_refine_ls_extinction_method none
_refine_ls_goodness_of_fit_ref 1.084
_refine_ls_hydrogen_treatment none
_refine_ls_matrix_type full
_refine_ls_number_parameters 303
_refine_ls_number_reflns 6223
_refine_ls_number_restraints 0
_refine_ls_restrained_S_all 1.084
_refine_ls_R_factor_all 0.0388
_refine_ls_R_factor_gt 0.0330
_refine_ls_shift/su_max 0.005
_refine_ls_shift/su_mean 0.000
_refine_ls_structure_factor_coef Fsqd
_refine_ls_weighting_details 'calc w=1/[\s^2^(Fo^2^)+(0.0373P)^2^+3.8451P] where P=(Fo^2^+2Fc^2^)/3'
_refine_ls_weighting_scheme calc
_refine_ls_wR_factor_gt 0.0769
_refine_ls_wR_factor_ref 0.0794
_reflns_number_gt 5504
_reflns_number_total 6223
_reflns_threshold_expression >2sigma(I)
_cod_data_source_file om500470t_si_002.cif
_cod_data_source_block compoundA
_cod_depositor_comments
;
The following automatic conversions were performed:

'_symmetry_cell_setting' value 'Orthorhombic' changed to
'orthorhombic' according to
/home/saulius/struct/COD-crude-data--automatic-downloads/rss-feeds/ACS/lib/dictionaries/cif_core.dic
dictionary named 'cif_core.dic' version 2.4.2 from 2011-04-26.

Automatic conversion script
Id: cif_fix_values 2935 2014-11-11 08:27:57Z andrius 

 Adding full bibliography for 4084972--4084973.cif.
;
_cod_original_cell_volume 5067.1(11)
_cod_database_code 4084972

loop_
_symmetry_equiv_pos_as_xyz
'x, y, z'
'-x+1/2, -y, z+1/2'
'-x, y+1/2, -z+1/2'
'x+1/2, -y+1/2, -z'
'-x, -y, -z'
'x-1/2, y, -z-1/2'
'x, -y-1/2, z-1/2'
'-x-1/2, y-1/2, z'

loop_
_atom_site_label
_atom_site_type_symbol
_atom_site_fract_x
_atom_site_fract_y
_atom_site_fract_z
_atom_site_U_iso_or_equiv
_atom_site_adp_type
_atom_site_occupancy
_atom_site_symmetry_multiplicity
_atom_site_calc_flag
_atom_site_refinement_flags
C1 C 0.50559(11) 0.3946(4) 0.07095(9) 0.0444(6) Uani 1 1 d .
H1A H 0.5077 0.4837 0.0479 0.067 Uiso 1 1 calc R
H1B H 0.4659 0.3746 0.0796 0.067 Uiso 1 1 calc R
H1C H 0.5217 0.3016 0.0549 0.067 Uiso 1 1 calc R
C2 C 0.64297(8) 0.4753(2) 0.21652(7) 0.0205(4) Uani 1 1 d .
C7 C 0.66178(9) 0.5268(2) 0.26696(7) 0.0216(4) Uani 1 1 d .
C8 C 0.62445(9) 0.6182(2) 0.29799(8) 0.0265(4) Uani 1 1 d .
H8 H 0.5880 0.6463 0.2859 0.032 Uiso 1 1 calc R
C9 C 0.64118(10) 0.6662(3) 0.34585(8) 0.0322(5) Uani 1 1 d .
H9 H 0.6163 0.7271 0.3658 0.039 Uiso 1 1 calc R
C10 C 0.69569(11) 0.6233(3) 0.36449(8) 0.0335(5) Uani 1 1 d .
H10 H 0.7070 0.6567 0.3968 0.040 Uiso 1 1 calc R
C11 C 0.73256(10) 0.5326(3) 0.33555(8) 0.0285(4) Uani 1 1 d .
H11 H 0.7684 0.5034 0.3487 0.034 Uiso 1 1 calc R
C6 C 0.71667(9) 0.4827(2) 0.28580(7) 0.0222(4) Uani 1 1 d .
C5 C 0.75459(9) 0.3882(2) 0.25496(8) 0.0243(4) Uani 1 1 d .
H5 H 0.7908 0.3584 0.2673 0.029 Uiso 1 1 calc R
C4 C 0.73761(8) 0.3423(2) 0.20779(7) 0.0228(4) Uani 1 1 d .
H4 H 0.7628 0.2813 0.1882 0.027 Uiso 1 1 calc R
C3 C 0.68229(8) 0.3841(2) 0.18682(7) 0.0199(4) Uani 1 1 d .
C12 C 0.66995(8) 0.3235(2) 0.13731(7) 0.0205(4) Uani 1 1 d .
H12 H 0.6995 0.2636 0.1227 0.025 Uiso 1 1 calc R
C13 C 0.62607(8) 0.2602(2) 0.06025(7) 0.0206(4) Uani 1 1 d .
C14 C 0.64729(8) 0.3450(2) 0.01833(7) 0.0216(4) Uani 1 1 d .
C15 C 0.64709(9) 0.2686(3) -0.02880(8) 0.0288(4) Uani 1 1 d .
H15 H 0.6620 0.3214 -0.0571 0.035 Uiso 1 1 calc R
C16 C 0.62523(10) 0.1159(3) -0.03438(9) 0.0344(5) Uani 1 1 d .
H16 H 0.6247 0.0677 -0.0663 0.041 Uiso 1 1 calc R
C17 C 0.60425(10) 0.0354(3) 0.00757(9) 0.0337(5) Uani 1 1 d .
H17 H 0.5895 -0.0673 0.0035 0.040 Uiso 1 1 calc R
C18 C 0.60463(9) 0.1041(2) 0.05569(8) 0.0268(4) Uani 1 1 d .
C19 C 0.58232(11) 0.0132(3) 0.10195(9) 0.0353(5) Uani 1 1 d .
H19 H 0.5751 0.0909 0.1292 0.042 Uiso 1 1 calc R
C20 C 0.62877(16) -0.1027(4) 0.12062(12) 0.0581(8) Uani 1 1 d .
H20A H 0.6397 -0.1728 0.0933 0.087 Uiso 1 1 calc R
H20B H 0.6138 -0.1645 0.1485 0.087 Uiso 1 1 calc R
H20C H 0.6620 -0.0435 0.1318 0.087 Uiso 1 1 calc R
C21 C 0.52648(18) -0.0752(6) 0.09175(17) 0.1036(18) Uani 1 1 d .
H21A H 0.4975 -0.0011 0.0803 0.155 Uiso 1 1 calc R
H21B H 0.5136 -0.1262 0.1225 0.155 Uiso 1 1 calc R
H21C H 0.5328 -0.1546 0.0659 0.155 Uiso 1 1 calc R
C22 C 0.67085(9) 0.5135(2) 0.02411(8) 0.0259(4) Uani 1 1 d .
H22 H 0.6525 0.5612 0.0542 0.031 Uiso 1 1 calc R
C23 C 0.65737(13) 0.6201(3) -0.02122(10) 0.0476(7) Uani 1 1 d .
H23A H 0.6790 0.5846 -0.0503 0.071 Uiso 1 1 calc R
H23B H 0.6678 0.7284 -0.0133 0.071 Uiso 1 1 calc R
H23C H 0.6167 0.6149 -0.0287 0.071 Uiso 1 1 calc R
C24 C 0.73583(12) 0.5122(4) 0.03328(13) 0.0543(8) Uani 1 1 d .
H24A H 0.7442 0.4511 0.0634 0.081 Uiso 1 1 calc R
H24B H 0.7493 0.6198 0.0378 0.081 Uiso 1 1 calc R
H24C H 0.7550 0.4649 0.0045 0.081 Uiso 1 1 calc R
C25 C 0.43692(9) 0.6252(3) 0.14447(8) 0.0277(4) Uani 1 1 d .
H25 H 0.4430 0.6548 0.1107 0.033 Uiso 1 1 calc R
C26 C 0.38757(9) 0.6784(3) 0.16876(9) 0.0315(5) Uani 1 1 d .
H26 H 0.3613 0.7437 0.1518 0.038 Uiso 1 1 calc R
C27 C 0.37773(10) 0.6335(3) 0.21840(9) 0.0324(5) Uani 1 1 d .
H27 H 0.3444 0.6661 0.2354 0.039 Uiso 1 1 calc R
C28 C 0.41823(11) 0.5391(3) 0.24260(9) 0.0370(5) Uani 1 1 d .
H28 H 0.4126 0.5073 0.2762 0.044 Uiso 1 1 calc R
C29 C 0.46723(10) 0.4923(3) 0.21645(8) 0.0324(5) Uani 1 1 d .
H29 H 0.4947 0.4306 0.2333 0.039 Uiso 1 1 calc R
N1 N 0.62380(7) 0.33862(19) 0.10930(6) 0.0202(3) Uani 1 1 d .
N2 N 0.47661(7) 0.5327(2) 0.16743(7) 0.0246(4) Uani 1 1 d .
O1 O 0.59179(6) 0.51365(18) 0.20229(5) 0.0261(3) Uani 1 1 d .
Pd1 Pd 0.550746(6) 0.444983(19) 0.134917(6) 0.02197(6) Uani 1 1 d .

loop_
_atom_site_aniso_label
_atom_site_aniso_U_11
_atom_site_aniso_U_22
_atom_site_aniso_U_33
_atom_site_aniso_U_23
_atom_site_aniso_U_13
_atom_site_aniso_U_12
C1 0.0247(12) 0.0790(18) 0.0294(12) -0.0145(12) -0.0072(9) 0.0131(12)
C2 0.0216(9) 0.0187(8) 0.0213(9) 0.0019(7) 0.0014(7) -0.0011(7)
C7 0.0250(10) 0.0174(8) 0.0222(9) 0.0008(7) 0.0013(8) -0.0042(7)
C8 0.0261(10) 0.0271(10) 0.0263(10) -0.0005(8) 0.0028(8) -0.0005(8)
C9 0.0377(12) 0.0320(11) 0.0270(10) -0.0062(9) 0.0071(9) -0.0006(9)
C10 0.0447(14) 0.0352(12) 0.0206(10) -0.0033(9) -0.0019(9) -0.0070(10)
C11 0.0293(11) 0.0316(10) 0.0245(10) 0.0012(8) -0.0042(8) -0.0057(8)
C6 0.0249(10) 0.0206(9) 0.0209(9) 0.0024(7) -0.0008(8) -0.0041(7)
C5 0.0197(9) 0.0259(9) 0.0274(10) 0.0020(8) -0.0028(8) -0.0012(8)
C4 0.0190(9) 0.0240(9) 0.0253(9) 0.0003(8) 0.0016(7) 0.0008(7)
C3 0.0192(9) 0.0204(8) 0.0201(9) 0.0008(7) -0.0003(7) -0.0006(7)
C12 0.0187(9) 0.0210(9) 0.0216(9) 0.0005(7) 0.0031(7) 0.0010(7)
C13 0.0171(9) 0.0235(9) 0.0211(9) -0.0034(7) -0.0022(7) 0.0017(7)
C14 0.0178(9) 0.0250(9) 0.0219(9) -0.0014(7) -0.0019(7) 0.0029(7)
C15 0.0301(11) 0.0364(11) 0.0197(9) -0.0025(8) -0.0005(8) 0.0045(9)
C16 0.0390(13) 0.0374(12) 0.0270(11) -0.0146(9) -0.0076(10) 0.0074(10)
C17 0.0343(12) 0.0260(10) 0.0408(13) -0.0091(9) -0.0089(10) -0.0010(9)
C18 0.0219(10) 0.0259(9) 0.0325(11) -0.0003(8) -0.0017(8) -0.0005(8)
C19 0.0395(14) 0.0292(11) 0.0372(12) 0.0028(9) 0.0026(10) -0.0102(10)
C20 0.087(2) 0.0431(15) 0.0439(15) 0.0115(13) 0.0115(16) 0.0183(16)
C21 0.078(3) 0.141(4) 0.091(3) 0.046(3) -0.015(2) -0.077(3)
C22 0.0268(10) 0.0271(10) 0.0236(10) 0.0007(8) 0.0011(8) -0.0017(8)
C23 0.0611(18) 0.0340(12) 0.0478(15) 0.0123(11) -0.0169(13) -0.0040(12)
C24 0.0348(15) 0.0448(14) 0.083(2) 0.0219(15) -0.0162(14) -0.0156(12)
C25 0.0241(10) 0.0314(11) 0.0275(10) 0.0001(8) 0.0011(8) 0.0013(8)
C26 0.0239(10) 0.0300(10) 0.0405(12) -0.0057(9) -0.0005(9) 0.0050(8)
C27 0.0252(11) 0.0317(11) 0.0404(12) -0.0108(9) 0.0090(9) 0.0007(9)
C28 0.0343(13) 0.0484(14) 0.0283(11) -0.0015(10) 0.0101(10) -0.0008(10)
C29 0.0273(11) 0.0424(12) 0.0275(11) 0.0028(10) 0.0023(9) 0.0045(10)
N1 0.0177(8) 0.0240(8) 0.0189(8) -0.0008(6) 0.0011(6) -0.0008(6)
N2 0.0171(8) 0.0308(9) 0.0257(9) -0.0013(7) 0.0018(7) 0.0000(7)
O1 0.0196(7) 0.0332(7) 0.0255(7) -0.0054(6) -0.0026(6) 0.0061(6)
Pd1 0.01572(9) 0.03091(9) 0.01928(9) -0.00069(6) 0.00045(5) 0.00252(6)

loop_
_atom_type_symbol
_atom_type_description
_atom_type_scat_dispersion_real
_atom_type_scat_dispersion_imag
_atom_type_scat_source
C C 0.0033 0.0016 'International Tables Vol C Tables 4.2.6.8 and 6.1.1.4'
H H 0.0000 0.0000 'International Tables Vol C Tables 4.2.6.8 and 6.1.1.4'
N N 0.0061 0.0033 'International Tables Vol C Tables 4.2.6.8 and 6.1.1.4'
O O 0.0106 0.0060 'International Tables Vol C Tables 4.2.6.8 and 6.1.1.4'
Pd Pd -0.9988 1.0072 'International Tables Vol C Tables 4.2.6.8 and 6.1.1.4'

loop_
_geom_angle_atom_site_label_1
_geom_angle_atom_site_label_2
_geom_angle_atom_site_label_3
_geom_angle
Pd1 C1 H1A 109.5
Pd1 C1 H1B 109.5
H1A C1 H1B 109.5
Pd1 C1 H1C 109.5
H1A C1 H1C 109.5
H1B C1 H1C 109.5
O1 C2 C3 124.46(18)
O1 C2 C7 117.76(17)
C3 C2 C7 117.77(18)
C6 C7 C8 119.33(18)
C6 C7 C2 120.58(18)
C8 C7 C2 120.07(19)
C9 C8 C7 120.9(2)
C9 C8 H8 119.6
C7 C8 H8 119.6
C8 C9 C10 119.9(2)
C8 C9 H9 120.1
C10 C9 H9 120.1
C11 C10 C9 120.6(2)
C11 C10 H10 119.7
C9 C10 H10 119.7
C10 C11 C6 120.7(2)
C10 C11 H11 119.6
C6 C11 H11 119.6
C7 C6 C11 118.57(19)
C7 C6 C5 119.84(18)
C11 C6 C5 121.59(19)
C4 C5 C6 119.71(19)
C4 C5 H5 120.1
C6 C5 H5 120.1
C5 C4 C3 122.66(18)
C5 C4 H4 118.7
C3 C4 H4 118.7
C2 C3 C12 124.33(17)
C2 C3 C4 119.41(17)
C12 C3 C4 116.20(17)
N1 C12 C3 130.14(18)
N1 C12 H12 114.9
C3 C12 H12 114.9
C14 C13 C18 122.02(18)
C14 C13 N1 118.82(17)
C18 C13 N1 119.09(18)
C15 C14 C13 117.65(19)
C15 C14 C22 121.08(18)
C13 C14 C22 121.26(17)
C16 C15 C14 121.3(2)
C16 C15 H15 119.3
C14 C15 H15 119.3
C17 C16 C15 119.8(2)
C17 C16 H16 120.1
C15 C16 H16 120.1
C16 C17 C18 121.4(2)
C16 C17 H17 119.3
C18 C17 H17 119.3
C17 C18 C13 117.8(2)
C17 C18 C19 121.1(2)
C13 C18 C19 121.16(19)
C21 C19 C18 113.1(2)
C21 C19 C20 110.3(3)
C18 C19 C20 109.5(2)
C21 C19 H19 107.9
C18 C19 H19 107.9
C20 C19 H19 107.9
C19 C20 H20A 109.5
C19 C20 H20B 109.5
H20A C20 H20B 109.5
C19 C20 H20C 109.5
H20A C20 H20C 109.5
H20B C20 H20C 109.5
C19 C21 H21A 109.5
C19 C21 H21B 109.5
H21A C21 H21B 109.5
C19 C21 H21C 109.5
H21A C21 H21C 109.5
H21B C21 H21C 109.5
C23 C22 C14 113.18(18)
C23 C22 C24 109.3(2)
C14 C22 C24 111.28(19)
C23 C22 H22 107.6
C14 C22 H22 107.6
C24 C22 H22 107.6
C22 C23 H23A 109.5
C22 C23 H23B 109.5
H23A C23 H23B 109.5
C22 C23 H23C 109.5
H23A C23 H23C 109.5
H23B C23 H23C 109.5
C22 C24 H24A 109.5
C22 C24 H24B 109.5
H24A C24 H24B 109.5
C22 C24 H24C 109.5
H24A C24 H24C 109.5
H24B C24 H24C 109.5
N2 C25 C26 122.9(2)
N2 C25 H25 118.5
C26 C25 H25 118.5
C27 C26 C25 119.1(2)
C27 C26 H26 120.5
C25 C26 H26 120.5
C26 C27 C28 118.7(2)
C26 C27 H27 120.7
C28 C27 H27 120.7
C27 C28 C29 119.4(2)
C27 C28 H28 120.3
C29 C28 H28 120.3
N2 C29 C28 122.3(2)
N2 C29 H29 118.8
C28 C29 H29 118.8
C12 N1 C13 115.36(16)
C12 N1 Pd1 122.66(13)
C13 N1 Pd1 121.70(12)
C25 N2 C29 117.56(19)
C25 N2 Pd1 126.25(15)
C29 N2 Pd1 116.19(15)
C2 O1 Pd1 126.71(13)
C1 Pd1 N1 93.66(8)
C1 Pd1 N2 89.31(8)
N1 Pd1 N2 173.29(7)
C1 Pd1 O1 174.69(8)
N1 Pd1 O1 91.30(6)
N2 Pd1 O1 85.95(6)

loop_
_geom_bond_atom_site_label_1
_geom_bond_atom_site_label_2
_geom_bond_distance
C1 Pd1 2.019(2)
C1 H1A 0.9600
C1 H1B 0.9600
C1 H1C 0.9600
C2 O1 1.281(2)
C2 C3 1.419(3)
C2 C7 1.457(3)
C7 C6 1.410(3)
C7 C8 1.411(3)
C8 C9 1.373(3)
C8 H8 0.9300
C9 C10 1.398(3)
C9 H9 0.9300
C10 C11 1.370(3)
C10 H10 0.9300
C11 C6 1.417(3)
C11 H11 0.9300
C6 C5 1.431(3)
C5 C4 1.353(3)
C5 H5 0.9300
C4 C3 1.435(3)
C4 H4 0.9300
C3 C12 1.422(3)
C12 N1 1.301(2)
C12 H12 0.9300
C13 C14 1.397(3)
C13 C18 1.402(3)
C13 N1 1.445(2)
C14 C15 1.391(3)
C14 C22 1.519(3)
C15 C16 1.381(3)
C15 H15 0.9300
C16 C17 1.378(4)
C16 H16 0.9300
C17 C18 1.386(3)
C17 H17 0.9300
C18 C19 1.521(3)
C19 C21 1.511(4)
C19 C20 1.527(4)
C19 H19 0.9800
C20 H20A 0.9600
C20 H20B 0.9600
C20 H20C 0.9600
C21 H21A 0.9600
C21 H21B 0.9600
C21 H21C 0.9600
C22 C23 1.518(3)
C22 C24 1.521(3)
C22 H22 0.9800
C23 H23A 0.9600
C23 H23B 0.9600
C23 H23C 0.9600
C24 H24A 0.9600
C24 H24B 0.9600
C24 H24C 0.9600
C25 N2 1.342(3)
C25 C26 1.380(3)
C25 H25 0.9300
C26 C27 1.373(3)
C26 H26 0.9300
C27 C28 1.379(3)
C27 H27 0.9300
C28 C29 1.380(3)
C28 H28 0.9300
C29 N2 1.346(3)
C29 H29 0.9300
N1 Pd1 2.0230(16)
N2 Pd1 2.0493(17)
O1 Pd1 2.0851(14)

loop_
_geom_torsion_atom_site_label_1
_geom_torsion_atom_site_label_2
_geom_torsion_atom_site_label_3
_geom_torsion_atom_site_label_4
_geom_torsion
O1 C2 C7 C6 177.26(17)
C3 C2 C7 C6 -1.8(3)
O1 C2 C7 C8 -1.1(3)
C3 C2 C7 C8 179.81(18)
C6 C7 C8 C9 0.8(3)
C2 C7 C8 C9 179.25(19)
C7 C8 C9 C10 -0.5(3)
C8 C9 C10 C11 -0.5(3)
C9 C10 C11 C6 1.1(3)
C8 C7 C6 C11 -0.2(3)
C2 C7 C6 C11 -178.59(17)
C8 C7 C6 C5 179.14(18)
C2 C7 C6 C5 0.7(3)
C10 C11 C6 C7 -0.8(3)
C10 C11 C6 C5 179.9(2)
C7 C6 C5 C4 0.3(3)
C11 C6 C5 C4 179.60(19)
C6 C5 C4 C3 -0.2(3)
O1 C2 C3 C12 0.1(3)
C7 C2 C3 C12 179.08(17)
O1 C2 C3 C4 -177.15(18)
C7 C2 C3 C4 1.8(3)
C5 C4 C3 C2 -0.9(3)
C5 C4 C3 C12 -178.33(18)
C2 C3 C12 N1 1.4(3)
C4 C3 C12 N1 178.70(19)
C18 C13 C14 C15 -0.6(3)
N1 C13 C14 C15 -177.76(17)
C18 C13 C14 C22 -179.44(18)
N1 C13 C14 C22 3.4(3)
C13 C14 C15 C16 1.8(3)
C22 C14 C15 C16 -179.4(2)
C14 C15 C16 C17 -1.4(3)
C15 C16 C17 C18 -0.2(4)
C16 C17 C18 C13 1.3(3)
C16 C17 C18 C19 -178.9(2)
C14 C13 C18 C17 -0.9(3)
N1 C13 C18 C17 176.28(19)
C14 C13 C18 C19 179.34(19)
N1 C13 C18 C19 -3.5(3)
C17 C18 C19 C21 -43.4(4)
C13 C18 C19 C21 136.4(3)
C17 C18 C19 C20 80.0(3)
C13 C18 C19 C20 -100.2(3)
C15 C14 C22 C23 36.9(3)
C13 C14 C22 C23 -144.3(2)
C15 C14 C22 C24 -86.6(3)
C13 C14 C22 C24 92.2(2)
N2 C25 C26 C27 -1.0(3)
C25 C26 C27 C28 1.3(3)
C26 C27 C28 C29 -0.1(4)
C27 C28 C29 N2 -1.4(4)
C3 C12 N1 C13 -179.97(19)
C3 C12 N1 Pd1 -5.9(3)
C14 C13 N1 C12 -89.9(2)
C18 C13 N1 C12 92.8(2)
C14 C13 N1 Pd1 95.93(18)
C18 C13 N1 Pd1 -81.3(2)
C26 C25 N2 C29 -0.5(3)
C26 C25 N2 Pd1 179.24(16)
C28 C29 N2 C25 1.7(3)
C28 C29 N2 Pd1 -178.06(19)
C3 C2 O1 Pd1 3.4(3)
C7 C2 O1 Pd1 -175.55(12)
C12 N1 Pd1 C1 -175.35(17)
C13 N1 Pd1 C1 -1.66(17)
C12 N1 Pd1 N2 -59.2(6)
C13 N1 Pd1 N2 114.5(5)
C12 N1 Pd1 O1 6.53(16)
C13 N1 Pd1 O1 -179.78(14)
C25 N2 Pd1 C1 -42.2(2)
C29 N2 Pd1 C1 137.55(18)
C25 N2 Pd1 N1 -158.6(5)
C29 N2 Pd1 N1 21.1(6)
C25 N2 Pd1 O1 135.45(18)
C29 N2 Pd1 O1 -44.85(16)
C2 O1 Pd1 C1 -165.0(10)
C2 O1 Pd1 N1 -5.75(16)
C2 O1 Pd1 N2 168.12(16)
